data_7052077
loop_
_publ_author_name
'Bourlier, Julien'
'Hosseini, Mir Wais'
'Planeix, Jean-Marc'
'Kyritsakas, Nathalie'

_publ_section_title
;
 Molecular tectonics: generation of 1-D interdigitated and 2-D
 interwoven helical silver coordination networks by oligoethylene
 glycol based tectons bearing two benzonitrile moieties
;
_journal_issue 1
_journal_name_full 'New Journal of Chemistry'
_journal_page_first 25
_journal_paper_doi 10.1039/b611415f
_journal_volume 31
_journal_year 2007
_chemical_formula_moiety 'C22 H24 N2 O5, As F6'
_chemical_formula_sum 'C22 H24 Ag As F6 N2 O5'
_chemical_formula_weight 693.22
_chemical_name_systematic
;
?
;
_space_group_IT_number 14
_symmetry_cell_setting monoclinic
_symmetry_space_group_name_Hall '-P 2ybc'
_symmetry_space_group_name_H-M 'P 1 21/c 1'
_atom_sites_solution_hydrogens geom
_atom_sites_solution_primary direct
_atom_sites_solution_secondary difmap
_audit_creation_method SHELXL-97
_cell_angle_alpha 90.00
_cell_angle_beta 96.9200(9)
_cell_angle_gamma 90.00
_cell_formula_units_Z 4
_cell_length_a 11.7680(2)
_cell_length_b 25.7570(6)
_cell_length_c 8.5870(4)
_cell_measurement_reflns_used 5101
_cell_measurement_temperature 173(2)
_cell_measurement_theta_max 30.034
_cell_measurement_theta_min 0.998
_cell_volume 2583.83(14)
_computing_cell_refinement 'Bruker SMART'
_computing_data_collection 'Bruker SMART'
_computing_data_reduction 'Bruker SAINT'
_computing_molecular_graphics 'Bruker SHELXTL'
_computing_publication_material 'Bruker SHELXTL'
_computing_structure_refinement 'SHELXL-97 (Sheldrick, 1997)'
_computing_structure_solution 'SHELXS-97 (Sheldrick, 1990)'
_diffrn_ambient_temperature 173(2)
_diffrn_measured_fraction_theta_full 0.994
_diffrn_measured_fraction_theta_max 0.994
_diffrn_measurement_device_type 'CCD area detector'
_diffrn_measurement_method 'phi and omega scans'
_diffrn_radiation_monochromator graphite
_diffrn_radiation_source 'fine-focus sealed tube'
_diffrn_radiation_type MoK\a
_diffrn_radiation_wavelength 0.71073
_diffrn_reflns_av_R_equivalents 0.0660
_diffrn_reflns_av_sigmaI/netI 0.1700
_diffrn_reflns_limit_h_max 16
_diffrn_reflns_limit_h_min -16
_diffrn_reflns_limit_k_max 35
_diffrn_reflns_limit_k_min -31
_diffrn_reflns_limit_l_max 12
_diffrn_reflns_limit_l_min -12
_diffrn_reflns_number 11916
_diffrn_reflns_theta_full 30.04
_diffrn_reflns_theta_max 30.04
_diffrn_reflns_theta_min 2.35
_exptl_absorpt_coefficient_mu 2.130
_exptl_absorpt_correction_T_max 0.7406
_exptl_absorpt_correction_T_min 0.6753
_exptl_absorpt_correction_type multi-scan
_exptl_absorpt_process_details sadabs
_exptl_crystal_colour colorless
_exptl_crystal_density_diffrn 1.782
_exptl_crystal_density_meas ?
_exptl_crystal_density_method 'not measured'
_exptl_crystal_description prism
_exptl_crystal_F_000 1376
_exptl_crystal_size_max 0.20
_exptl_crystal_size_mid 0.20
_exptl_crystal_size_min 0.15
_refine_diff_density_max 0.672
_refine_diff_density_min -0.979
_refine_diff_density_rms 0.122
_refine_ls_extinction_method none
_refine_ls_goodness_of_fit_ref 0.975
_refine_ls_hydrogen_treatment constr
_refine_ls_matrix_type full
_refine_ls_number_parameters 370
_refine_ls_number_reflns 7520
_refine_ls_number_restraints 0
_refine_ls_restrained_S_all 0.975
_refine_ls_R_factor_all 0.1806
_refine_ls_R_factor_gt 0.0508
_refine_ls_shift/su_max 0.001
_refine_ls_shift/su_mean 0.000
_refine_ls_structure_factor_coef Fsqd
_refine_ls_weighting_details 'calc w=1/[\s^2^(Fo^2^)+(0.0001P)^2^+0.0000P] where P=(Fo^2^+2Fc^2^)/3'
_refine_ls_weighting_scheme calc
_refine_ls_wR_factor_gt 0.0709
_refine_ls_wR_factor_ref 0.0920
_reflns_number_gt 3136
_reflns_number_total 7520
_reflns_threshold_expression >2sigma(I)
_cod_data_source_file b611415f.txt
_cod_data_source_block 4-AgAsF6
_cod_depositor_comments
;
The following automatic conversions were performed:
'_symmetry_cell_setting' value 'Monoclinic' changed to 'monoclinic'
according to '/home/saulius/struct/CIF-dictionaries/cif_core.dic'
dictionary named 'cif_core.dic' version 2.4.1 from 2010-06-29.

Automatic conversion script
Id: cif_fix_enum 1527 2010-12-29 10:47:43Z saulius 

The following automatic conversions were performed:

'_exptl_crystal_density_meas' value 'none' was changed to '?' - the
value is perceived as not measured.

Automatic conversion script
Id: cif_fix_values 3008 2015-01-20 13:52:24Z robertas 
;
_cod_original_sg_symbol_H-M P2(1)/c
_cod_database_code 7052077

loop_
_symmetry_equiv_pos_as_xyz
'x, y, z'
'-x, y+1/2, -z+1/2'
'-x, -y, -z'
'x, -y-1/2, z-1/2'

loop_
_atom_site_label
_atom_site_type_symbol
_atom_site_fract_x
_atom_site_fract_y
_atom_site_fract_z
_atom_site_U_iso_or_equiv
_atom_site_adp_type
_atom_site_occupancy
_atom_site_symmetry_multiplicity
_atom_site_calc_flag
_atom_site_refinement_flags
_atom_site_disorder_assembly
_atom_site_disorder_group
Ag1 Ag 1.25827(3) -0.164900(12) 1.15658(4) 0.04232(12) Uani 1 1 d . . .
C1 C 1.0286(3) 0.08005(15) 0.7953(5) 0.0297(10) Uani 1 1 d . . .
C2 C 0.9877(4) 0.03715(15) 0.7065(4) 0.0340(11) Uani 1 1 d . . .
H2 H 0.9329 0.0420 0.6170 0.041 Uiso 1 1 calc R . .
C3 C 1.0255(4) -0.01208(15) 0.7467(5) 0.0345(11) Uani 1 1 d . . .
H3 H 0.9969 -0.0411 0.6859 0.041 Uiso 1 1 calc R . .
C4 C 1.1058(4) -0.01890(15) 0.8768(5) 0.0305(10) Uani 1 1 d . . .
C5 C 1.1462(3) 0.02379(15) 0.9661(4) 0.0323(10) Uani 1 1 d . . .
H5 H 1.2010 0.0191 1.0557 0.039 Uiso 1 1 calc R . .
C6 C 1.1071(3) 0.07273(14) 0.9250(5) 0.0306(10) Uani 1 1 d . . .
H6 H 1.1346 0.1017 0.9868 0.037 Uiso 1 1 calc R . .
C7 C 1.1488(4) -0.06976(17) 0.9243(5) 0.0362(11) Uani 1 1 d . . .
N2 N 1.1848(3) -0.10919(13) 0.9672(4) 0.0423(10) Uani 1 1 d . . .
O1 O 0.9852(2) 0.12696(10) 0.7460(3) 0.0329(7) Uani 1 1 d . . .
C8 C 1.0460(4) 0.17239(14) 0.8077(5) 0.0369(11) Uani 1 1 d . . .
H8A H 1.1278 0.1698 0.7920 0.044 Uiso 1 1 calc R . .
H8B H 1.0409 0.1755 0.9216 0.044 Uiso 1 1 calc R . .
C9 C 0.9932(3) 0.21844(14) 0.7235(5) 0.0384(11) Uani 1 1 d . . .
H9A H 1.0471 0.2481 0.7355 0.046 Uiso 1 1 calc R . .
H9B H 0.9758 0.2106 0.6103 0.046 Uiso 1 1 calc R . .
O2 O 0.8899(2) 0.23165(9) 0.7873(3) 0.0351(7) Uani 1 1 d . . .
C10 C 0.8395(3) 0.27755(14) 0.7168(4) 0.0340(11) Uani 1 1 d . . .
H10A H 0.8079 0.2704 0.6068 0.041 Uiso 1 1 calc R . .
H10B H 0.8983 0.3050 0.7164 0.041 Uiso 1 1 calc R . .
C11 C 0.7460(3) 0.29544(14) 0.8076(5) 0.0345(11) Uani 1 1 d . . .
H11A H 0.7777 0.3037 0.9169 0.041 Uiso 1 1 calc R . .
H11B H 0.7096 0.3271 0.7593 0.041 Uiso 1 1 calc R . .
O3 O 0.6632(2) 0.25459(9) 0.8063(3) 0.0355(7) Uani 1 1 d . . .
C12 C 0.5711(4) 0.26881(15) 0.8920(5) 0.0427(12) Uani 1 1 d . . .
H12A H 0.5301 0.2993 0.8428 0.051 Uiso 1 1 calc R . .
H12B H 0.6010 0.2779 1.0013 0.051 Uiso 1 1 calc R . .
C13 C 0.4915(4) 0.22339(16) 0.8904(5) 0.0521(13) Uani 1 1 d . . .
H13A H 0.4247 0.2324 0.9450 0.062 Uiso 1 1 calc R . .
H13B H 0.4635 0.2136 0.7810 0.062 Uiso 1 1 calc R . .
O4 O 0.5532(3) 0.18148(10) 0.9683(3) 0.0459(8) Uani 1 1 d . . .
C14 C 0.4851(4) 0.14369(17) 1.0365(5) 0.0545(14) Uani 1 1 d . . .
H14A H 0.4292 0.1620 1.0942 0.065 Uiso 1 1 calc R . .
H14B H 0.5356 0.1230 1.1136 0.065 Uiso 1 1 calc R . .
C15 C 0.4226(4) 0.10805(17) 0.9231(5) 0.0511(13) Uani 1 1 d . . .
H15A H 0.3600 0.0909 0.9711 0.061 Uiso 1 1 calc R . .
H15B H 0.3885 0.1276 0.8296 0.061 Uiso 1 1 calc R . .
O5 O 0.5018(2) 0.06951(10) 0.8779(3) 0.0419(8) Uani 1 1 d . . .
C16 C 0.4577(4) 0.03189(15) 0.7763(5) 0.0325(10) Uani 1 1 d . . .
C17 C 0.5328(4) -0.00862(15) 0.7512(5) 0.0410(11) Uani 1 1 d . . .
H17 H 0.6087 -0.0087 0.8034 0.049 Uiso 1 1 calc R . .
C18 C 0.4956(4) -0.04828(15) 0.6504(5) 0.0381(11) Uani 1 1 d . . .
H18 H 0.5461 -0.0759 0.6334 0.046 Uiso 1 1 calc R . .
C19 C 0.3862(4) -0.04823(16) 0.5741(5) 0.0352(11) Uani 1 1 d . . .
C20 C 0.3119(4) -0.00794(16) 0.5996(5) 0.0405(12) Uani 1 1 d . . .
H20 H 0.2363 -0.0079 0.5466 0.049 Uiso 1 1 calc R . .
C21 C 0.3470(4) 0.03169(15) 0.7006(5) 0.0385(11) Uani 1 1 d . . .
H21 H 0.2956 0.0589 0.7185 0.046 Uiso 1 1 calc R . .
C22 C 0.3488(4) -0.08865(17) 0.4655(5) 0.0416(12) Uani 1 1 d . . .
N3 N 0.3190(4) -0.12035(14) 0.3757(4) 0.0544(12) Uani 1 1 d . . .
As1 As 0.21223(4) 0.147994(18) 0.37182(5) 0.04278(15) Uani 1 1 d . . .
F1 F 0.1905(12) 0.1200(6) 0.5483(14) 0.100(5) Uani 0.50 1 d P . .
F2 F 0.2625(17) 0.0921(8) 0.264(3) 0.090(5) Uani 0.50 1 d P . .
F3 F 0.3479(2) 0.14996(10) 0.4654(4) 0.0910(11) Uani 1 1 d . . .
F4 F 0.2323(14) 0.1727(5) 0.1982(13) 0.098(4) Uani 0.50 1 d P . .
F5 F 0.168(2) 0.1982(10) 0.469(3) 0.083(6) Uani 0.50 1 d P . .
F6 F 0.0789(3) 0.14498(11) 0.2725(4) 0.1152(13) Uani 1 1 d . . .
F7 F 0.2322(15) 0.0916(6) 0.302(2) 0.070(4) Uani 0.50 1 d P . .
F8 F 0.1595(13) 0.1054(6) 0.4864(14) 0.090(4) Uani 0.50 1 d P . .
F9 F 0.186(2) 0.2075(10) 0.448(3) 0.091(7) Uani 0.50 1 d P . .
F10 F 0.2691(12) 0.1918(4) 0.2519(13) 0.080(3) Uani 0.50 1 d P . .

loop_
_atom_site_aniso_label
_atom_site_aniso_U_11
_atom_site_aniso_U_22
_atom_site_aniso_U_33
_atom_site_aniso_U_23
_atom_site_aniso_U_13
_atom_site_aniso_U_12
Ag1 0.0574(3) 0.02583(18) 0.0436(2) -0.00009(16) 0.00562(18) 0.00148(18)
C1 0.025(3) 0.029(2) 0.036(3) 0.005(2) 0.010(2) 0.000(2)
C2 0.034(3) 0.033(3) 0.033(2) -0.004(2) -0.003(2) -0.003(2)
C3 0.039(3) 0.025(2) 0.039(3) -0.003(2) 0.004(2) -0.005(2)
C4 0.030(3) 0.026(2) 0.036(2) 0.005(2) 0.010(2) 0.005(2)
C5 0.025(3) 0.038(3) 0.034(2) 0.006(2) 0.003(2) -0.001(2)
C6 0.030(3) 0.022(2) 0.040(3) -0.009(2) 0.006(2) 0.001(2)
C7 0.038(3) 0.034(3) 0.040(3) -0.004(2) 0.016(2) -0.005(2)
N2 0.052(3) 0.029(2) 0.046(2) 0.0032(19) 0.006(2) 0.005(2)
O1 0.0271(18) 0.0246(15) 0.0457(17) 0.0003(14) -0.0005(14) 0.0004(13)
C8 0.035(3) 0.026(2) 0.050(3) 0.001(2) 0.008(2) -0.002(2)
C9 0.036(3) 0.029(2) 0.052(3) 0.002(2) 0.012(2) -0.001(2)
O2 0.036(2) 0.0221(15) 0.0486(18) 0.0039(13) 0.0122(15) 0.0061(14)
C10 0.033(3) 0.026(2) 0.044(3) 0.007(2) 0.006(2) 0.000(2)
C11 0.038(3) 0.023(2) 0.043(3) 0.006(2) 0.005(2) 0.001(2)
O3 0.037(2) 0.0260(16) 0.0456(17) 0.0005(14) 0.0123(15) 0.0005(14)
C12 0.037(3) 0.030(3) 0.064(3) 0.002(2) 0.015(3) 0.002(2)
C13 0.039(3) 0.051(3) 0.069(3) 0.005(3) 0.018(3) 0.002(3)
O4 0.050(2) 0.0310(17) 0.060(2) 0.0028(16) 0.0200(17) -0.0093(16)
C14 0.066(4) 0.049(3) 0.052(3) -0.005(3) 0.021(3) -0.018(3)
C15 0.049(4) 0.055(3) 0.053(3) -0.025(3) 0.018(3) -0.015(3)
O5 0.038(2) 0.0407(18) 0.0477(18) -0.0104(15) 0.0079(15) -0.0080(16)
C16 0.033(3) 0.032(3) 0.034(2) -0.001(2) 0.008(2) -0.007(2)
C17 0.031(3) 0.045(3) 0.047(3) 0.007(2) 0.002(2) -0.002(2)
C18 0.042(3) 0.031(3) 0.042(3) -0.001(2) 0.007(2) 0.003(2)
C19 0.037(3) 0.035(3) 0.035(3) -0.003(2) 0.009(2) -0.003(2)
C20 0.029(3) 0.045(3) 0.048(3) -0.007(2) 0.006(2) -0.006(2)
C21 0.030(3) 0.037(3) 0.050(3) -0.008(2) 0.010(2) 0.002(2)
C22 0.051(4) 0.034(3) 0.041(3) 0.007(2) 0.012(3) 0.003(2)
N3 0.073(3) 0.046(3) 0.045(2) -0.006(2) 0.010(2) -0.008(2)
As1 0.0396(3) 0.0405(3) 0.0486(3) 0.0000(2) 0.0066(3) 0.0075(2)
F1 0.101(11) 0.138(12) 0.069(8) 0.043(7) 0.047(7) 0.050(9)
F2 0.054(9) 0.126(8) 0.086(9) -0.059(6) -0.006(6) 0.061(6)
F3 0.048(2) 0.077(2) 0.140(3) -0.0421(19) -0.019(2) 0.0077(16)
F4 0.167(14) 0.083(9) 0.050(6) 0.011(5) 0.031(7) 0.000(7)
F5 0.091(9) 0.076(13) 0.089(8) -0.046(8) 0.041(7) 0.032(8)
F6 0.056(2) 0.088(2) 0.185(4) -0.031(2) -0.051(2) 0.0309(19)
F7 0.049(9) 0.053(5) 0.101(12) -0.058(6) -0.018(7) 0.037(5)
F8 0.092(7) 0.089(7) 0.085(10) 0.045(7) -0.001(7) -0.035(5)
F9 0.099(13) 0.049(6) 0.115(12) -0.012(6) -0.028(10) 0.027(7)
F10 0.090(8) 0.077(8) 0.079(9) 0.013(5) 0.032(6) -0.017(5)

loop_
_atom_type_symbol
_atom_type_description
_atom_type_scat_dispersion_real
_atom_type_scat_dispersion_imag
_atom_type_scat_source
C C 0.0033 0.0016 'International Tables Vol C Tables 4.2.6.8 and 6.1.1.4'
H H 0.0000 0.0000 'International Tables Vol C Tables 4.2.6.8 and 6.1.1.4'
N N 0.0061 0.0033 'International Tables Vol C Tables 4.2.6.8 and 6.1.1.4'
O O 0.0106 0.0060 'International Tables Vol C Tables 4.2.6.8 and 6.1.1.4'
F F 0.0171 0.0103 'International Tables Vol C Tables 4.2.6.8 and 6.1.1.4'
Ag Ag -0.8971 1.1015 'International Tables Vol C Tables 4.2.6.8 and 6.1.1.4'
As As 0.0499 2.0058 'International Tables Vol C Tables 4.2.6.8 and 6.1.1.4'

loop_
_geom_angle_atom_site_label_1
_geom_angle_atom_site_label_2
_geom_angle_atom_site_label_3
_geom_angle
_geom_angle_site_symmetry_1
_geom_angle_site_symmetry_3
_geom_angle_publ_flag
N3 Ag1 N2 109.49(13) 1_656 . ?
N3 Ag1 O3 106.89(11) 1_656 3_757 ?
N2 Ag1 O3 141.58(10) . 3_757 ?
N3 Ag1 O2 110.09(11) 1_656 3_757 ?
N2 Ag1 O2 110.80(11) . 3_757 ?
O3 Ag1 O2 66.44(9) 3_757 3_757 ?
O1 C1 C6 124.5(4) . . ?
O1 C1 C2 116.2(4) . . ?
C6 C1 C2 119.3(4) . . ?
C3 C2 C1 120.9(4) . . ?
C3 C2 H2 119.5 . . ?
C1 C2 H2 119.5 . . ?
C2 C3 C4 119.2(4) . . ?
C2 C3 H3 120.4 . . ?
C4 C3 H3 120.4 . . ?
C3 C4 C5 120.0(4) . . ?
C3 C4 C7 121.6(4) . . ?
C5 C4 C7 118.4(4) . . ?
C6 C5 C4 120.1(4) . . ?
C6 C5 H5 119.9 . . ?
C4 C5 H5 119.9 . . ?
C1 C6 C5 120.5(4) . . ?
C1 C6 H6 119.8 . . ?
C5 C6 H6 119.8 . . ?
N2 C7 C4 177.4(5) . . ?
C7 N2 Ag1 152.8(3) . . ?
C1 O1 C8 117.2(3) . . ?
O1 C8 C9 108.0(3) . . ?
O1 C8 H8A 110.1 . . ?
C9 C8 H8A 110.1 . . ?
O1 C8 H8B 110.1 . . ?
C9 C8 H8B 110.1 . . ?
H8A C8 H8B 108.4 . . ?
O2 C9 C8 109.1(3) . . ?
O2 C9 H9A 109.9 . . ?
C8 C9 H9A 109.9 . . ?
O2 C9 H9B 109.9 . . ?
C8 C9 H9B 109.9 . . ?
H9A C9 H9B 108.3 . . ?
C10 O2 C9 111.3(3) . . ?
C10 O2 Ag1 112.5(2) . 3_757 ?
C9 O2 Ag1 123.1(2) . 3_757 ?
O2 C10 C11 109.2(3) . . ?
O2 C10 H10A 109.8 . . ?
C11 C10 H10A 109.8 . . ?
O2 C10 H10B 109.8 . . ?
C11 C10 H10B 109.8 . . ?
H10A C10 H10B 108.3 . . ?
O3 C11 C10 108.2(3) . . ?
O3 C11 H11A 110.1 . . ?
C10 C11 H11A 110.1 . . ?
O3 C11 H11B 110.1 . . ?
C10 C11 H11B 110.1 . . ?
H11A C11 H11B 108.4 . . ?
C12 O3 C11 111.4(3) . . ?
C12 O3 Ag1 117.6(2) . 3_757 ?
C11 O3 Ag1 116.0(2) . 3_757 ?
O3 C12 C13 107.9(3) . . ?
O3 C12 H12A 110.1 . . ?
C13 C12 H12A 110.1 . . ?
O3 C12 H12B 110.1 . . ?
C13 C12 H12B 110.1 . . ?
H12A C12 H12B 108.4 . . ?
O4 C13 C12 107.7(4) . . ?
O4 C13 H13A 110.2 . . ?
C12 C13 H13A 110.2 . . ?
O4 C13 H13B 110.2 . . ?
C12 C13 H13B 110.2 . . ?
H13A C13 H13B 108.5 . . ?
C13 O4 C14 115.4(3) . . ?
O4 C14 C15 114.5(4) . . ?
O4 C14 H14A 108.6 . . ?
C15 C14 H14A 108.6 . . ?
O4 C14 H14B 108.6 . . ?
C15 C14 H14B 108.6 . . ?
H14A C14 H14B 107.6 . . ?
O5 C15 C14 108.6(4) . . ?
O5 C15 H15A 110.0 . . ?
C14 C15 H15A 110.0 . . ?
O5 C15 H15B 110.0 . . ?
C14 C15 H15B 110.0 . . ?
H15A C15 H15B 108.4 . . ?
C16 O5 C15 116.8(3) . . ?
O5 C16 C21 124.6(4) . . ?
O5 C16 C17 115.4(4) . . ?
C21 C16 C17 120.0(4) . . ?
C18 C17 C16 119.4(4) . . ?
C18 C17 H17 120.3 . . ?
C16 C17 H17 120.3 . . ?
C19 C18 C17 120.6(4) . . ?
C19 C18 H18 119.7 . . ?
C17 C18 H18 119.7 . . ?
C18 C19 C20 119.8(4) . . ?
C18 C19 C22 120.5(4) . . ?
C20 C19 C22 119.7(4) . . ?
C21 C20 C19 120.6(4) . . ?
C21 C20 H20 119.7 . . ?
C19 C20 H20 119.7 . . ?
C20 C21 C16 119.7(4) . . ?
C20 C21 H21 120.2 . . ?
C16 C21 H21 120.2 . . ?
N3 C22 C19 178.5(5) . . ?
C22 N3 Ag1 165.1(4) . 1_454 ?
F7 As1 F8 72.6(9) . . ?
F7 As1 F5 165.4(12) . . ?
F8 As1 F5 93.3(11) . . ?
F7 As1 F4 88.2(9) . . ?
F8 As1 F4 153.6(5) . . ?
F5 As1 F4 103.9(10) . . ?
F7 As1 F6 86.5(7) . . ?
F8 As1 F6 82.9(5) . . ?
F5 As1 F6 87.9(10) . . ?
F4 As1 F6 77.8(5) . . ?
F7 As1 F3 91.8(7) . . ?
F8 As1 F3 97.9(5) . . ?
F5 As1 F3 94.0(10) . . ?
F4 As1 F3 100.7(5) . . ?
F6 As1 F3 177.81(16) . . ?
F7 As1 F9 177.9(11) . . ?
F8 As1 F9 105.7(11) . . ?
F4 As1 F9 93.0(10) . . ?
F6 As1 F9 92.0(9) . . ?
F3 As1 F9 89.7(9) . . ?
F7 As1 F10 106.6(8) . . ?
F8 As1 F10 179.0(8) . . ?
F5 As1 F10 87.5(11) . . ?
F6 As1 F10 97.6(5) . . ?
F3 As1 F10 81.5(5) . . ?
F9 As1 F10 75.1(10) . . ?
F7 As1 F1 89.6(9) . . ?
F5 As1 F1 78.2(11) . . ?
F4 As1 F1 177.7(6) . . ?
F6 As1 F1 101.3(5) . . ?
F3 As1 F1 80.0(5) . . ?
F9 As1 F1 89.2(10) . . ?
F10 As1 F1 155.7(5) . . ?
F8 As1 F2 86.9(9) . . ?
F5 As1 F2 179.5(13) . . ?
F4 As1 F2 76.1(9) . . ?
F6 As1 F2 92.6(7) . . ?
F3 As1 F2 85.5(7) . . ?
F9 As1 F2 167.0(12) . . ?
F10 As1 F2 92.3(8) . . ?
F1 As1 F2 101.8(9) . . ?

loop_
_geom_bond_atom_site_label_1
_geom_bond_atom_site_label_2
_geom_bond_distance
_geom_bond_site_symmetry_2
_geom_bond_publ_flag
Ag1 N3 2.246(4) 1_656 ?
Ag1 N2 2.261(3) . ?
Ag1 O3 2.494(2) 3_757 ?
Ag1 O2 2.536(3) 3_757 ?
C1 O1 1.359(4) . ?
C1 C6 1.372(5) . ?
C1 C2 1.395(5) . ?
C2 C3 1.374(5) . ?
C2 H2 0.9500 . ?
C3 C4 1.385(5) . ?
C3 H3 0.9500 . ?
C4 C5 1.391(5) . ?
C4 C7 1.445(5) . ?
C5 C6 1.373(5) . ?
C5 H5 0.9500 . ?
C6 H6 0.9500 . ?
C7 N2 1.144(5) . ?
O1 C8 1.439(4) . ?
C8 C9 1.486(5) . ?
C8 H8A 0.9900 . ?
C8 H8B 0.9900 . ?
C9 O2 1.433(4) . ?
C9 H9A 0.9900 . ?
C9 H9B 0.9900 . ?
O2 C10 1.425(4) . ?
O2 Ag1 2.536(3) 3_757 ?
C10 C11 1.496(5) . ?
C10 H10A 0.9900 . ?
C10 H10B 0.9900 . ?
C11 O3 1.433(4) . ?
C11 H11A 0.9900 . ?
C11 H11B 0.9900 . ?
O3 C12 1.430(4) . ?
O3 Ag1 2.494(2) 3_757 ?
C12 C13 1.498(5) . ?
C12 H12A 0.9900 . ?
C12 H12B 0.9900 . ?
C13 O4 1.423(4) . ?
C13 H13A 0.9900 . ?
C13 H13B 0.9900 . ?
O4 C14 1.430(4) . ?
C14 C15 1.470(5) . ?
C14 H14A 0.9900 . ?
C14 H14B 0.9900 . ?
C15 O5 1.447(5) . ?
C15 H15A 0.9900 . ?
C15 H15B 0.9900 . ?
O5 C16 1.364(4) . ?
C16 C21 1.384(5) . ?
C16 C17 1.401(5) . ?
C17 C18 1.376(5) . ?
C17 H17 0.9500 . ?
C18 C19 1.373(5) . ?
C18 H18 0.9500 . ?
C19 C20 1.391(5) . ?
C19 C22 1.431(6) . ?
C20 C21 1.370(5) . ?
C20 H20 0.9500 . ?
C21 H21 0.9500 . ?
C22 N3 1.148(5) . ?
N3 Ag1 2.246(4) 1_454 ?
As1 F7 1.598(13) . ?
As1 F8 1.645(14) . ?
As1 F5 1.654(16) . ?
As1 F4 1.664(13) . ?
As1 F6 1.695(3) . ?
As1 F3 1.700(3) . ?
As1 F9 1.71(2) . ?
As1 F10 1.716(12) . ?
As1 F1 1.725(14) . ?
As1 F2 1.847(15) . ?
F1 F8 0.715(18) . ?
F2 F7 0.51(3) . ?
F4 F10 0.770(13) . ?
